data_4038227
loop_
_publ_author_name
'Mao, Jialin'
'Hai, Yu'
'Ye, Hebo'
'You, Lei'

_publ_section_title
;
 Adaptive Covalent Networks Enabled by Dual Reactivity: The Evolution of
 Reversible Covalent Bonds, Their Molecular Assemblies, and Guest
 Recognition.
;
_journal_issue 8
_journal_name_full 'The Journal of organic chemistry'
_journal_page_first 5351
_journal_page_last 5361
_journal_paper_doi 10.1021/acs.joc.0c00051
_journal_volume 85
_journal_year 2020
_chemical_formula_moiety 'C11 H10 N O3 S'
_chemical_formula_sum 'C11 H10 N O3 S'
_chemical_formula_weight 236.26
_space_group_crystal_system monoclinic
_space_group_IT_number 14
_space_group_name_Hall '-P 2yn'
_space_group_name_H-M_alt 'P 1 21/n 1'
_atom_sites_solution_hydrogens geom
_atom_sites_solution_primary direct
_atom_sites_solution_secondary difmap
_audit_creation_date 2019-10-16
_audit_creation_method
;
Olex2 1.2
(compiled 2018.05.29 svn.r3508 for OlexSys, GUI svn.r5506)
;
_cell_angle_alpha 90.00
_cell_angle_beta 94.982(3)
_cell_angle_gamma 90.00
_cell_formula_units_Z 4
_cell_length_a 7.7122(3)
_cell_length_b 6.9375(2)
_cell_length_c 20.1264(8)
_cell_measurement_reflns_used 4264
_cell_measurement_temperature 190(4)
_cell_measurement_theta_max 59.6970
_cell_measurement_theta_min 3.8160
_cell_volume 1072.76(7)
_computing_cell_refinement 'CrysAlisPro 1.171.40.59a (Rigaku OD, 2019)'
_computing_data_collection 'CrysAlisPro 1.171.40.59a (Rigaku OD, 2019)'
_computing_data_reduction 'CrysAlisPro 1.171.40.59a (Rigaku OD, 2019)'
_computing_molecular_graphics 'Olex2 (Dolomanov et al., 2009)'
_computing_publication_material 'Olex2 (Dolomanov et al., 2009)'
_computing_structure_refinement 'XL (Sheldrick, 2008)'
_computing_structure_solution 'SHELXT 2018/2 (Sheldrick, 2018)'
_diffrn_ambient_environment N~2~
_diffrn_ambient_temperature 190(4)
_diffrn_detector 'Hybrid Pixel Array Detector'
_diffrn_detector_area_resol_mean 10.0000
_diffrn_detector_type HyPix
_diffrn_measured_fraction_theta_full 0.966
_diffrn_measured_fraction_theta_max 0.966
_diffrn_measurement_details
;
List of Runs (angles in degrees, time in seconds):

  # Type    Start    End  Width  t~exp~   \w     \q     \k     \f   Frames
--------------------------------------------------------------------------
  1  \w     15.00  66.00   0.50    0.05    --   -1.41  38.00  60.00  102
  2  \w     27.00  64.00   0.50    0.05    --   -1.41  19.00 -30.00   74
  3  \w    120.00 145.00   0.50    0.07    --   72.34 106.00  97.00   50
  4  \w     17.00  42.00   0.50    0.07    --   72.34 -38.00   0.00   50
  5  \w      6.00  66.00   0.50    0.07    --   72.34 -57.00 -60.00  120
  6  \w     59.00  90.00   0.50    0.07    --   72.34-106.00  -0.00   62
  7  \w      0.00  25.00   0.50    0.07    --   72.34 -38.00 -90.00   50
  8  \w     -3.00  26.00   0.50    0.07    --   72.34 -19.00 -30.00   58
  9  \w     -3.00  23.00   0.50    0.07    --   72.34 -19.00   0.00   52
 10  \w     -3.00  22.00   0.50    0.07    --   72.34 -19.00  60.00   50
 11  \w     -3.00  25.00   0.50    0.07    --   72.34 -19.00  30.00   56
 12  \w   -106.00 -38.00   0.50    0.07    --  -75.15 106.00  97.00  136
 13  \w    -66.00 -33.00   0.50    0.07    --  -75.15  57.00  60.00   66
 14  \w    -37.00  -6.00   0.50    0.07    --  -75.15  38.00  90.00   62
 15  \w    -85.00 -59.00   0.50    0.07    --  -75.15 -57.00  60.00   52
 16  \w    -26.00  -1.00   0.50    0.07    --  -75.15  19.00 -60.00   50
 17  \w    -40.00 -14.00   0.50    0.07    --  -75.15  38.00-180.00   52
 18  \w   -136.00 -95.00   0.50    0.07    --  -75.15-106.00  -0.00   82
 19  \w   -147.00-118.00   0.50    0.07    --  -75.15 -57.00  60.00   58
;
_diffrn_measurement_device 'four-circle diffractometer'
_diffrn_measurement_device_type 'ROD, Synergy Custom system, HyPix'
_diffrn_measurement_method '\w scans'
_diffrn_orient_matrix_type 'CrysAlisPro convention (1999,Acta A55,543-557)'
_diffrn_orient_matrix_UB_11 0.0091215000
_diffrn_orient_matrix_UB_12 0.1245157000
_diffrn_orient_matrix_UB_13 -0.0504556000
_diffrn_orient_matrix_UB_21 0.0489700000
_diffrn_orient_matrix_UB_22 0.1396281000
_diffrn_orient_matrix_UB_23 0.0435964000
_diffrn_orient_matrix_UB_31 0.1669706000
_diffrn_orient_matrix_UB_32 -0.0477696000
_diffrn_orient_matrix_UB_33 -0.0039721000
_diffrn_radiation_monochromator mirror
_diffrn_radiation_probe x-ray
_diffrn_radiation_type 'Ga K\a'
_diffrn_radiation_wavelength 1.34050
_diffrn_reflns_av_R_equivalents 0.0287
_diffrn_reflns_av_unetI/netI 0.0320
_diffrn_reflns_limit_h_max 10
_diffrn_reflns_limit_h_min -9
_diffrn_reflns_limit_k_max 8
_diffrn_reflns_limit_k_min -8
_diffrn_reflns_limit_l_max 26
_diffrn_reflns_limit_l_min -25
_diffrn_reflns_number 7084
_diffrn_reflns_theta_full 60.63
_diffrn_reflns_theta_max 60.63
_diffrn_reflns_theta_min 3.83
_diffrn_source 'micro-focus metaljet'
_exptl_absorpt_coefficient_mu 1.702
_exptl_absorpt_correction_T_max 1.00000
_exptl_absorpt_correction_T_min 0.75020
_exptl_absorpt_correction_type multi-scan
_exptl_absorpt_process_details
;
CrysAlisPro 1.171.40.59a (Rigaku Oxford Diffraction, 2019)
Empirical absorption correction using spherical harmonics,
 implemented in SCALE3 ABSPACK scaling algorithm.
;
_exptl_crystal_density_diffrn 1.463
_exptl_crystal_density_method 'not measured'
_exptl_crystal_description Prism
_exptl_crystal_F_000 492
_refine_diff_density_max 0.285
_refine_diff_density_min -0.433
_refine_diff_density_rms 0.049
_refine_ls_extinction_method none
_refine_ls_goodness_of_fit_ref 1.062
_refine_ls_hydrogen_treatment constr
_refine_ls_matrix_type full
_refine_ls_number_parameters 146
_refine_ls_number_reflns 2378
_refine_ls_number_restraints 0
_refine_ls_restrained_S_all 1.062
_refine_ls_R_factor_all 0.0570
_refine_ls_R_factor_gt 0.0479
_refine_ls_shift/su_max 0.000
_refine_ls_shift/su_mean 0.000
_refine_ls_structure_factor_coef Fsqd
_refine_ls_weighting_details 'calc w=1/[\s^2^(Fo^2^)+(0.0643P)^2^+0.4780P] where P=(Fo^2^+2Fc^2^)/3'
_refine_ls_weighting_scheme calc
_refine_ls_wR_factor_gt 0.1319
_refine_ls_wR_factor_ref 0.1380
_reflns_number_gt 1990
_reflns_number_total 2378
_reflns_threshold_expression >2sigma(I)
_cod_data_source_file jo0c00051_si_002.cif
_cod_data_source_block 1
_cod_depositor_comments 'Adding full bibliography for 4038227--4038237.cif.'
_cod_database_code 4038227
_chemical_oxdiff_formula CHONS
_diffrn_oxdiff_digest_frames
;
017cfcf4d12ea8d88a840d43ab5913f2ee01282f83e
;
_reflns_odcompleteness_completeness 99.71
_reflns_odcompleteness_iscentric 1
_reflns_odcompleteness_theta 56.82
_olex2_refinement_description
;
1. Fixed Uiso
 At 1.2 times of:
  All C(H) groups, All C(H,H) groups
 At 1.5 times of:
  All O(H) groups
2.a Ternary CH refined with riding coordinates:
 C9(H9)
2.b Secondary CH2 refined with riding coordinates:
 C10(H10A,H10B)
2.c Aromatic/amide H refined with riding coordinates:
 C13(H13), C12(H12), C4(H4), C7(H7), C5(H5), C6(H6)
2.d Idealised tetrahedral OH refined as rotating group:
 O16(H16)
;
_olex2_submission_special_instructions 'No special instructions were received'
_oxdiff_exptl_absorpt_empirical_details
;
Empirical correction (ABSPACK) includes:
- Absorption correction using spherical harmonics
- Frame scaling
;
_oxdiff_exptl_absorpt_empirical_full_max 3.214
_oxdiff_exptl_absorpt_empirical_full_min 0.437

loop_
_space_group_symop_id
_space_group_symop_operation_xyz
1 'x, y, z'
2 '-x+1/2, y+1/2, -z+1/2'
3 '-x, -y, -z'
4 'x-1/2, -y-1/2, z-1/2'

loop_
_atom_site_label
_atom_site_type_symbol
_atom_site_fract_x
_atom_site_fract_y
_atom_site_fract_z
_atom_site_U_iso_or_equiv
_atom_site_adp_type
_atom_site_occupancy
_atom_site_calc_flag
_atom_site_disorder_assembly
_atom_site_disorder_group
_atom_site_refinement_flags_posn
S2 S 0.52541(7) 0.55265(7) 0.38082(3) 0.0486(2) Uani 1 d . . .
O14 O 0.3643(2) 0.5594(3) 0.41039(9) 0.0649(5) Uani 1 d . . .
N1 N 0.6524(2) 0.7371(3) 0.39878(9) 0.0436(4) Uani 1 d . . .
O15 O 0.6257(3) 0.3807(3) 0.39390(12) 0.0852(7) Uani 1 d . . .
C13 C 1.0054(3) 0.8135(3) 0.47692(11) 0.0487(5) Uani 1 d . . .
H13 H 1.0099 0.6877 0.4612 0.058 Uiso 1 calc . . R
O16 O 0.4969(3) 1.0228(3) 0.37012(14) 0.0861(7) Uani 1 d . . .
H16 H 0.5418 1.1285 0.3779 0.129 Uiso 1 calc . . GR
C11 C 0.8467(3) 0.8975(3) 0.48481(10) 0.0447(5) Uani 1 d . . .
C12 C 0.8422(3) 1.0858(4) 0.50780(11) 0.0488(5) Uani 1 d . . .
H12 H 0.7358 1.1445 0.5129 0.059 Uiso 1 calc . . R
C3 C 0.4980(3) 0.6093(4) 0.29672(12) 0.0549(6) Uani 1 d . . .
C8 C 0.5570(3) 0.7935(4) 0.28708(12) 0.0581(6) Uani 1 d . . .
C9 C 0.6228(3) 0.8940(3) 0.35079(13) 0.0530(6) Uani 1 d . . .
H9 H 0.7319 0.9618 0.3450 0.064 Uiso 1 calc . . R
C10 C 0.6801(3) 0.7852(4) 0.47022(12) 0.0585(6) Uani 1 d . . .
H10A H 0.6856 0.6674 0.4963 0.070 Uiso 1 calc . . R
H10B H 0.5828 0.8609 0.4831 0.070 Uiso 1 calc . . R
C4 C 0.4242(4) 0.4918(6) 0.24584(16) 0.0870(11) Uani 1 d . . .
H4 H 0.3856 0.3677 0.2539 0.104 Uiso 1 calc . . R
C7 C 0.5443(4) 0.8689(7) 0.22319(16) 0.0962(12) Uani 1 d . . .
H7 H 0.5828 0.9931 0.2151 0.115 Uiso 1 calc . . R
C5 C 0.4117(5) 0.5708(11) 0.18273(19) 0.132(2) Uani 1 d . . .
H5 H 0.3614 0.4991 0.1471 0.158 Uiso 1 calc . . R
C6 C 0.4723(5) 0.7539(11) 0.17141(17) 0.128(2) Uani 1 d . . .
H6 H 0.4649 0.8016 0.1281 0.153 Uiso 1 calc . . R

loop_
_atom_site_aniso_label
_atom_site_aniso_U_11
_atom_site_aniso_U_22
_atom_site_aniso_U_33
_atom_site_aniso_U_23
_atom_site_aniso_U_13
_atom_site_aniso_U_12
S2 0.0490(3) 0.0387(3) 0.0569(4) -0.0056(2) -0.0015(2) -0.0083(2)
O14 0.0573(10) 0.0750(12) 0.0637(11) -0.0065(9) 0.0120(8) -0.0255(9)
N1 0.0442(9) 0.0435(9) 0.0415(9) -0.0020(7) -0.0049(7) -0.0094(7)
O15 0.0903(14) 0.0405(9) 0.1217(19) 0.0032(11) -0.0081(12) 0.0044(10)
C13 0.0503(11) 0.0480(11) 0.0471(12) -0.0094(9) -0.0001(9) -0.0029(9)
O16 0.0700(12) 0.0457(10) 0.139(2) -0.0125(12) -0.0084(12) 0.0065(9)
C11 0.0406(10) 0.0590(13) 0.0334(10) -0.0044(9) -0.0023(8) -0.0092(9)
C12 0.0406(10) 0.0596(13) 0.0451(12) -0.0073(10) -0.0026(8) 0.0028(9)
C3 0.0387(11) 0.0801(17) 0.0454(12) -0.0171(11) 0.0000(9) -0.0040(11)
C8 0.0415(11) 0.0854(18) 0.0468(13) 0.0074(12) 0.0002(9) 0.0026(12)
C9 0.0459(11) 0.0447(12) 0.0671(15) 0.0089(11) -0.0016(10) -0.0081(9)
C10 0.0498(12) 0.0805(17) 0.0447(13) -0.0091(12) 0.0019(9) -0.0230(12)
C4 0.0530(15) 0.133(3) 0.074(2) -0.053(2) 0.0005(13) -0.0088(17)
C7 0.0686(18) 0.158(4) 0.0620(19) 0.038(2) 0.0042(14) 0.012(2)
C5 0.0561(19) 0.284(8) 0.054(2) -0.063(3) -0.0055(15) 0.010(3)
C6 0.067(2) 0.272(7) 0.0429(17) 0.017(3) -0.0016(15) 0.022(3)

loop_
_atom_type_symbol
_atom_type_description
_atom_type_scat_dispersion_real
_atom_type_scat_dispersion_imag
_atom_type_scat_source
C C 0.0147 0.0070 'International Tables Vol C Tables 4.2.6.8 and 6.1.1.4'
H H 0.0000 0.0000 'International Tables Vol C Tables 4.2.6.8 and 6.1.1.4'
N N 0.0253 0.0135 'International Tables Vol C Tables 4.2.6.8 and 6.1.1.4'
O O 0.0412 0.0250 'International Tables Vol C Tables 4.2.6.8 and 6.1.1.4'
S S 0.2922 0.4242 'International Tables Vol C Tables 4.2.6.8 and 6.1.1.4'

loop_
_geom_angle_atom_site_label_1
_geom_angle_atom_site_label_2
_geom_angle_atom_site_label_3
_geom_angle
_geom_angle_site_symmetry_1
_geom_angle_site_symmetry_3
_geom_angle_publ_flag
O14 S2 N1 114.20(10) . . ?
O14 S2 O15 115.27(13) . . ?
O14 S2 C3 111.34(11) . . ?
N1 S2 C3 93.35(11) . . ?
O15 S2 N1 107.94(11) . . ?
O15 S2 C3 112.71(14) . . ?
C9 N1 S2 112.43(14) . . ?
C9 N1 C10 118.6(2) . . ?
C10 N1 S2 115.27(14) . . ?
C11 C13 H13 119.7 . . ?
C11 C13 C12 120.6(2) . 3_776 ?
C12 C13 H13 119.7 3_776 . ?
C9 O16 H16 109.5 . . ?
C13 C11 C12 119.00(19) . . ?
C13 C11 C10 120.6(2) . . ?
C12 C11 C10 120.4(2) . . ?
C13 C12 C11 120.4(2) 3_776 . ?
C13 C12 H12 119.8 3_776 . ?
C11 C12 H12 119.8 . . ?
C8 C3 S2 109.55(17) . . ?
C8 C3 C4 124.0(3) . . ?
C4 C3 S2 126.4(3) . . ?
C3 C8 C9 113.6(2) . . ?
C3 C8 C7 119.0(3) . . ?
C7 C8 C9 127.3(3) . . ?
N1 C9 C8 103.87(19) . . ?
N1 C9 H9 110.5 . . ?
O16 C9 N1 111.4(2) . . ?
O16 C9 C8 109.98(19) . . ?
O16 C9 H9 110.5 . . ?
C8 C9 H9 110.5 . . ?
N1 C10 C11 110.84(18) . . ?
N1 C10 H10A 109.5 . . ?
N1 C10 H10B 109.5 . . ?
C11 C10 H10A 109.5 . . ?
C11 C10 H10B 109.5 . . ?
H10A C10 H10B 108.1 . . ?
C3 C4 H4 122.1 . . ?
C5 C4 C3 115.9(4) . . ?
C5 C4 H4 122.1 . . ?
C8 C7 H7 120.9 . . ?
C8 C7 C6 118.1(4) . . ?
C6 C7 H7 120.9 . . ?
C4 C5 H5 119.3 . . ?
C4 C5 C6 121.4(4) . . ?
C6 C5 H5 119.3 . . ?
C7 C6 H6 119.2 . . ?
C5 C6 C7 121.6(4) . . ?
C5 C6 H6 119.2 . . ?

loop_
_geom_bond_atom_site_label_1
_geom_bond_atom_site_label_2
_geom_bond_distance
_geom_bond_site_symmetry_2
_geom_bond_publ_flag
S2 O14 1.4245(18) . ?
S2 N1 1.6327(17) . ?
S2 O15 1.434(2) . ?
S2 C3 1.733(3) . ?
N1 C9 1.460(3) . ?
N1 C10 1.473(3) . ?
C13 H13 0.9300 . ?
C13 C11 1.378(3) . ?
C13 C12 1.379(3) 3_776 ?
O16 H16 0.8200 . ?
O16 C9 1.399(3) . ?
C11 C12 1.387(3) . ?
C11 C10 1.509(3) . ?
C12 C13 1.379(3) 3_776 ?
C12 H12 0.9300 . ?
C3 C8 1.376(4) . ?
C3 C4 1.391(4) . ?
C8 C9 1.508(4) . ?
C8 C7 1.384(4) . ?
C9 H9 0.9800 . ?
C10 H10A 0.9700 . ?
C10 H10B 0.9700 . ?
C4 H4 0.9300 . ?
C4 C5 1.379(6) . ?
C7 H7 0.9300 . ?
C7 C6 1.389(7) . ?
C5 H5 0.9300 . ?
C5 C6 1.380(8) . ?
C6 H6 0.9300 . ?

loop_
_geom_torsion_atom_site_label_1
_geom_torsion_atom_site_label_2
_geom_torsion_atom_site_label_3
_geom_torsion_atom_site_label_4
_geom_torsion
_geom_torsion_site_symmetry_1
_geom_torsion_site_symmetry_2
_geom_torsion_site_symmetry_3
_geom_torsion_site_symmetry_4
_geom_torsion_publ_flag
S2 N1 C9 O16 90.4(2) . . . . ?
S2 N1 C9 C8 -27.9(2) . . . . ?
S2 N1 C10 C11 157.33(17) . . . . ?
S2 C3 C8 C9 -1.5(3) . . . . ?
S2 C3 C8 C7 -178.9(2) . . . . ?
S2 C3 C4 C5 178.1(2) . . . . ?
O14 S2 N1 C9 -90.25(18) . . . . ?
O14 S2 N1 C10 49.8(2) . . . . ?
O14 S2 C3 C8 104.36(18) . . . . ?
O14 S2 C3 C4 -74.1(3) . . . . ?
N1 S2 C3 C8 -13.27(18) . . . . ?
N1 S2 C3 C4 168.3(2) . . . . ?
O15 S2 N1 C9 140.15(18) . . . . ?
O15 S2 N1 C10 -79.8(2) . . . . ?
O15 S2 C3 C8 -124.31(18) . . . . ?
O15 S2 C3 C4 57.3(3) . . . . ?
C13 C11 C12 C13 -0.6(4) . . . 3_776 ?
C13 C11 C10 N1 -65.5(3) . . . . ?
C12 C13 C11 C12 0.6(4) 3_776 . . . ?
C12 C13 C11 C10 -178.0(2) 3_776 . . . ?
C12 C11 C10 N1 116.0(2) . . . . ?
C3 S2 N1 C9 24.97(18) . . . . ?
C3 S2 N1 C10 165.05(18) . . . . ?
C3 C8 C9 N1 17.8(3) . . . . ?
C3 C8 C9 O16 -101.5(3) . . . . ?
C3 C8 C7 C6 -0.1(4) . . . . ?
C3 C4 C5 C6 1.2(5) . . . . ?
C8 C3 C4 C5 -0.1(4) . . . . ?
C8 C7 C6 C5 1.2(6) . . . . ?
C9 N1 C10 C11 -65.2(3) . . . . ?
C9 C8 C7 C6 -177.1(3) . . . . ?
C10 N1 C9 O16 -48.2(3) . . . . ?
C10 N1 C9 C8 -166.56(18) . . . . ?
C10 C11 C12 C13 178.0(2) . . . 3_776 ?
C4 C3 C8 C9 177.0(2) . . . . ?
C4 C3 C8 C7 -0.4(4) . . . . ?
C4 C5 C6 C7 -1.8(6) . . . . ?
C7 C8 C9 N1 -165.1(2) . . . . ?
C7 C8 C9 O16 75.6(3) . . . . ?
